data_4343537
loop_
_publ_author_name
'Pedrick, Elizabeth A.'
'Wu, Guang'
'Hayton, Trevor W.'

_publ_section_title
;
 Oxo Ligand Substitution in a Cationic Uranyl Complex: Synergistic
 Interaction of an Electrophile and a Reductant.
;
_journal_issue 14
_journal_name_full 'Inorganic chemistry'
_journal_page_first 7038
_journal_page_last 7044
_journal_paper_doi 10.1021/acs.inorgchem.5b01077
_journal_volume 54
_journal_year 2015
_chemical_formula_sum 'C51 H40 Co F15 O17 P2 S5 U'
_chemical_formula_weight 1729.03
_chemical_name_systematic
; 
 ? 
;
_space_group_IT_number 14
_symmetry_cell_setting monoclinic
_symmetry_space_group_name_Hall '-P 2ybc'
_symmetry_space_group_name_H-M 'P 1 21/c 1'
_atom_sites_solution_hydrogens geom
_atom_sites_solution_primary direct
_atom_sites_solution_secondary difmap
_audit_creation_method SHELXL-97
_cell_angle_alpha 90.00
_cell_angle_beta 90.708(3)
_cell_angle_gamma 90.00
_cell_formula_units_Z 4
_cell_length_a 16.464(2)
_cell_length_b 20.580(3)
_cell_length_c 17.835(2)
_cell_measurement_temperature 100(2)
_cell_volume 6042.6(13)
_computing_structure_refinement 'SHELXL-97 (Sheldrick, 2008)'
_computing_structure_solution 'SHELXS-97 (Sheldrick, 2008)'
_diffrn_ambient_temperature 100(2)
_diffrn_measured_fraction_theta_full 1.000
_diffrn_measured_fraction_theta_max 1.000
_diffrn_measurement_device_type 'Bruker KAPPA APEX II'
_diffrn_radiation_monochromator graphite
_diffrn_radiation_source 'fine-focus sealed tube'
_diffrn_radiation_type MoK\a
_diffrn_radiation_wavelength 0.71073
_diffrn_reflns_av_R_equivalents 0.0665
_diffrn_reflns_av_sigmaI/netI 0.0746
_diffrn_reflns_limit_h_max 20
_diffrn_reflns_limit_h_min -20
_diffrn_reflns_limit_k_max 25
_diffrn_reflns_limit_k_min -22
_diffrn_reflns_limit_l_max 22
_diffrn_reflns_limit_l_min -21
_diffrn_reflns_number 39529
_diffrn_reflns_theta_full 26.37
_diffrn_reflns_theta_max 26.37
_diffrn_reflns_theta_min 1.24
_exptl_absorpt_coefficient_mu 3.292
_exptl_absorpt_correction_T_max 0.968
_exptl_absorpt_correction_T_min 0.924
_exptl_absorpt_correction_type multi-scan
_exptl_absorpt_process_details SADABS
_exptl_crystal_colour yellow-green
_exptl_crystal_density_diffrn 1.901
_exptl_crystal_density_method 'not measured'
_exptl_crystal_description plate
_exptl_crystal_F_000 3384
_exptl_crystal_size_max 0.05
_exptl_crystal_size_mid 0.02
_exptl_crystal_size_min 0.01
_refine_diff_density_max 1.489
_refine_diff_density_min -0.850
_refine_diff_density_rms 0.139
_refine_ls_extinction_method none
_refine_ls_goodness_of_fit_ref 1.028
_refine_ls_hydrogen_treatment mixed
_refine_ls_matrix_type full
_refine_ls_number_parameters 829
_refine_ls_number_reflns 12364
_refine_ls_number_restraints 1
_refine_ls_restrained_S_all 1.028
_refine_ls_R_factor_all 0.0847
_refine_ls_R_factor_gt 0.0456
_refine_ls_shift/su_max 0.002
_refine_ls_shift/su_mean 0.000
_refine_ls_structure_factor_coef Fsqd
_refine_ls_weighting_details 'calc w=1/[\s^2^(Fo^2^)+(0.0517P)^2^+0.0000P] where P=(Fo^2^+2Fc^2^)/3'
_refine_ls_weighting_scheme calc
_refine_ls_wR_factor_gt 0.0978
_refine_ls_wR_factor_ref 0.1125
_reflns_number_gt 8221
_reflns_number_total 12364
_reflns_threshold_expression >2sigma(I)
_cod_data_source_file ic5b01077_si_002.cif
_cod_data_source_block complex_3
_cod_depositor_comments 'Adding full bibliography for 4343535--4343537.cif.'
_cod_original_cell_volume 6042.5(14)
_cod_original_sg_symbol_H-M P2(1)/c
_cod_database_code 4343537

loop_
_symmetry_equiv_pos_as_xyz
'x, y, z'
'-x, y+1/2, -z+1/2'
'-x, -y, -z'
'x, -y-1/2, z-1/2'

loop_
_atom_site_label
_atom_site_type_symbol
_atom_site_fract_x
_atom_site_fract_y
_atom_site_fract_z
_atom_site_U_iso_or_equiv
_atom_site_adp_type
_atom_site_occupancy
_atom_site_symmetry_multiplicity
_atom_site_calc_flag
_atom_site_refinement_flags
U1 U 0.249251(13) 0.496350(9) 0.742653(10) 0.01588(7) Uani 1 1 d .
Co1 Co 0.75271(6) 0.50162(5) 0.78345(5) 0.0390(2) Uani 1 1 d .
P2 P 0.32522(11) 0.32765(8) 0.73532(9) 0.0242(4) Uani 1 1 d .
S5 S 0.31852(11) 0.58952(8) 0.91037(9) 0.0286(4) Uani 1 1 d .
P1 P 0.17030(11) 0.66330(7) 0.71939(9) 0.0238(4) Uani 1 1 d .
S4 S 0.45975(11) 0.54704(9) 0.71445(9) 0.0325(4) Uani 1 1 d .
S1 S 0.18868(12) 0.41587(8) 0.92165(10) 0.0333(4) Uani 1 1 d .
S2 S 0.03445(11) 0.44494(9) 0.72330(10) 0.0354(4) Uani 1 1 d .
S3 S 0.25095(14) 0.46805(11) 0.53498(10) 0.0461(5) Uani 1 1 d .
O1 O 0.1903(3) 0.59066(19) 0.7226(2) 0.0286(10) Uani 1 1 d .
O17 O 0.3376(3) 0.6564(2) 0.9009(3) 0.0467(14) Uani 1 1 d .
O9 O 0.1680(3) 0.3509(2) 0.9010(3) 0.0453(14) Uani 1 1 d .
O2 O 0.3073(3) 0.40075(19) 0.7417(2) 0.0282(10) Uani 1 1 d .
F15 F 0.4761(3) 0.5702(2) 0.9127(2) 0.0551(13) Uani 1 1 d .
O14 O 0.4759(3) 0.6074(2) 0.7501(3) 0.0397(12) Uani 1 1 d .
O16 O 0.2561(3) 0.5737(2) 0.9612(3) 0.0357(12) Uani 1 1 d .
O10 O 0.0098(3) 0.3872(3) 0.7605(3) 0.0483(14) Uani 1 1 d .
O6 O 0.3744(3) 0.5335(2) 0.6989(2) 0.0338(11) Uani 1 1 d .
F1 F 0.0762(3) 0.4157(2) 1.0215(3) 0.0672(15) Uani 1 1 d .
F14 F 0.4228(3) 0.5773(3) 1.0187(2) 0.0664(15) Uani 1 1 d .
O5 O 0.2414(3) 0.4828(2) 0.6141(2) 0.0409(13) Uani 1 1 d .
O7 O 0.3124(3) 0.5556(3) 0.8389(2) 0.0417(13) Uani 1 1 d .
F6 F 0.0288(4) 0.4785(2) 0.5813(3) 0.0672(15) Uani 1 1 d .
O3 O 0.1992(3) 0.4582(2) 0.8565(3) 0.0455(14) Uani 1 1 d .
O8 O 0.2479(3) 0.4245(3) 0.9791(3) 0.0441(13) Uani 1 1 d .
F2 F 0.1021(3) 0.5094(2) 0.9805(4) 0.0762(17) Uani 1 1 d .
F12 F 0.4786(4) 0.5084(3) 0.5759(2) 0.0785(18) Uani 1 1 d .
O11 O -0.0020(3) 0.5045(2) 0.7436(3) 0.0529(15) Uani 1 1 d .
F13 F 0.4071(3) 0.4915(2) 0.9543(4) 0.0837(19) Uani 1 1 d .
F4 F 0.0350(5) 0.3768(2) 0.6001(3) 0.093(2) Uani 1 1 d .
O4 O 0.1233(3) 0.4519(2) 0.7169(3) 0.0476(14) Uani 1 1 d .
C13 C 0.2487(4) 0.7075(3) 0.6750(3) 0.0261(15) Uani 1 1 d D
O15 O 0.5008(4) 0.4907(3) 0.7433(3) 0.0598(17) Uani 1 1 d .
O13 O 0.3266(4) 0.4372(3) 0.5190(4) 0.081(2) Uani 1 1 d .
F11 F 0.4739(6) 0.6092(3) 0.5896(3) 0.121(3) Uani 1 1 d .
F3 F 0.0336(3) 0.4441(3) 0.9148(3) 0.0844(19) Uani 1 1 d .
C1 C 0.1536(4) 0.6927(3) 0.8118(3) 0.0274(15) Uani 1 1 d .
F5 F -0.0756(3) 0.4296(4) 0.6219(3) 0.109(2) Uani 1 1 d .
C19 C 0.2444(5) 0.2865(3) 0.6880(4) 0.0304(16) Uani 1 1 d .
C31 C 0.4164(4) 0.3164(3) 0.6839(3) 0.0284(15) Uani 1 1 d .
C7 C 0.0782(4) 0.6753(3) 0.6670(3) 0.0294(15) Uani 1 1 d .
C36 C 0.4470(4) 0.3647(4) 0.6401(4) 0.0365(17) Uani 1 1 d .
H36 H 0.4203 0.4055 0.6365 0.044 Uiso 1 1 calc R
F9 F 0.3179(5) 0.5818(3) 0.5282(4) 0.105(2) Uani 1 1 d .
F8 F 0.2674(6) 0.5502(4) 0.4257(3) 0.151(4) Uani 1 1 d .
F7 F 0.1896(4) 0.5804(3) 0.5125(3) 0.104(2) Uani 1 1 d .
C20 C 0.2564(5) 0.2599(3) 0.6171(4) 0.0406(19) Uani 1 1 d .
H20 H 0.3088 0.2611 0.5954 0.049 Uiso 1 1 calc R
O12 O 0.1838(5) 0.4389(4) 0.4999(4) 0.106(3) Uani 1 1 d .
C25 C 0.3427(4) 0.2947(3) 0.8271(3) 0.0315(16) Uani 1 1 d .
C41 C 0.4123(4) 0.5544(3) 0.9505(4) 0.0337(17) Uani 1 1 d .
C2 C 0.1112(5) 0.6535(4) 0.8616(4) 0.0430(19) Uani 1 1 d .
H2 H 0.0972 0.6103 0.8479 0.052 Uiso 1 1 calc R
C49 C 0.7790(8) 0.4123(4) 0.7449(6) 0.074(3) Uani 1 1 d .
H49 H 0.8104 0.4022 0.7021 0.089 Uiso 1 1 calc R
C8 C 0.0459(5) 0.6261(4) 0.6248(4) 0.0387(18) Uani 1 1 d .
H8 H 0.0723 0.5850 0.6229 0.046 Uiso 1 1 calc R
C35 C 0.5186(5) 0.3530(4) 0.6005(4) 0.0392(18) Uani 1 1 d .
H35 H 0.5421 0.3866 0.5714 0.047 Uiso 1 1 calc R
C32 C 0.4527(5) 0.2552(4) 0.6852(4) 0.046(2) Uani 1 1 d .
H32 H 0.4292 0.2213 0.7138 0.055 Uiso 1 1 calc R
C42 C 0.6959(6) 0.5877(4) 0.7746(6) 0.064(3) Uani 1 1 d .
H42 H 0.6391 0.5947 0.7786 0.077 Uiso 1 1 calc R
C26 C 0.3157(6) 0.2351(3) 0.8475(4) 0.051(2) Uani 1 1 d .
H26 H 0.2816 0.2107 0.8146 0.061 Uiso 1 1 calc R
F10 F 0.5792(4) 0.5609(5) 0.6256(3) 0.143(4) Uani 1 1 d .
C21 C 0.1928(5) 0.2318(4) 0.5785(4) 0.044(2) Uani 1 1 d .
H21 H 0.2009 0.2145 0.5298 0.052 Uiso 1 1 calc R
C6 C 0.1744(6) 0.7543(4) 0.8319(4) 0.051(2) Uani 1 1 d .
H6 H 0.2041 0.7809 0.7984 0.061 Uiso 1 1 calc R
C14 C 0.2372(5) 0.7392(4) 0.6092(4) 0.053(2) Uani 1 1 d .
H14 H 0.1844 0.7394 0.5870 0.064 Uiso 1 1 calc R
C39 C 0.2588(7) 0.5465(5) 0.5007(5) 0.073(3) Uani 1 1 d .
C37 C 0.0957(5) 0.4482(4) 0.9607(4) 0.0400(18) Uani 1 1 d .
C22 C 0.1186(5) 0.2287(4) 0.6099(5) 0.047(2) Uani 1 1 d .
H22 H 0.0748 0.2088 0.5833 0.056 Uiso 1 1 calc R
C30 C 0.3905(5) 0.3316(4) 0.8762(4) 0.048(2) Uani 1 1 d .
H30 H 0.4077 0.3739 0.8625 0.058 Uiso 1 1 calc R
C10 C -0.0632(5) 0.6954(5) 0.5866(4) 0.063(3) Uani 1 1 d .
H10 H -0.1133 0.7017 0.5606 0.076 Uiso 1 1 calc R
C50 C 0.8082(7) 0.4204(5) 0.8168(7) 0.082(4) Uani 1 1 d .
H50 H 0.8636 0.4170 0.8319 0.098 Uiso 1 1 calc R
C48 C 0.6940(7) 0.4218(4) 0.7457(5) 0.063(3) Uani 1 1 d .
H48 H 0.6580 0.4197 0.7038 0.076 Uiso 1 1 calc R
C38 C 0.0049(5) 0.4305(5) 0.6251(5) 0.054(2) Uani 1 1 d .
C34 C 0.5543(5) 0.2935(4) 0.6038(4) 0.050(2) Uani 1 1 d .
H34 H 0.6027 0.2862 0.5766 0.060 Uiso 1 1 calc R
C33 C 0.5222(5) 0.2435(4) 0.6455(4) 0.055(2) Uani 1 1 d .
H33 H 0.5474 0.2020 0.6468 0.067 Uiso 1 1 calc R
C12 C 0.0408(5) 0.7362(4) 0.6675(4) 0.053(2) Uani 1 1 d .
H12 H 0.0634 0.7706 0.6964 0.064 Uiso 1 1 calc R
C44 C 0.8289(7) 0.5766(5) 0.8051(8) 0.088(4) Uani 1 1 d .
H44 H 0.8784 0.5738 0.8329 0.106 Uiso 1 1 calc R
C24 C 0.1680(5) 0.2834(4) 0.7185(4) 0.050(2) Uani 1 1 d .
H24 H 0.1587 0.3017 0.7665 0.060 Uiso 1 1 calc R
C47 C 0.6728(6) 0.4349(4) 0.8202(5) 0.063(3) Uani 1 1 d .
H47 H 0.6195 0.4429 0.8379 0.076 Uiso 1 1 calc R
C4 C 0.1096(6) 0.7401(5) 0.9492(5) 0.064(3) Uani 1 1 d .
H4 H 0.0932 0.7571 0.9962 0.077 Uiso 1 1 calc R
C29 C 0.4125(5) 0.3055(6) 0.9456(4) 0.068(3) Uani 1 1 d .
H29 H 0.4446 0.3301 0.9800 0.081 Uiso 1 1 calc R
C16 C 0.3730(6) 0.7711(4) 0.6030(5) 0.057(2) Uani 1 1 d .
H16 H 0.4159 0.7929 0.5783 0.068 Uiso 1 1 calc R
C5 C 0.1520(7) 0.7786(5) 0.9022(5) 0.071(3) Uani 1 1 d .
H5 H 0.1664 0.8215 0.9166 0.085 Uiso 1 1 calc R
C40 C 0.4968(6) 0.5580(6) 0.6202(5) 0.071(3) Uani 1 1 d .
C28 C 0.3876(6) 0.2444(5) 0.9636(5) 0.068(3) Uani 1 1 d .
H28 H 0.4052 0.2257 1.0097 0.081 Uiso 1 1 calc R
C9 C -0.0258(5) 0.6364(5) 0.5846(4) 0.056(2) Uani 1 1 d .
H9 H -0.0488 0.6022 0.5556 0.067 Uiso 1 1 calc R
C11 C -0.0287(5) 0.7458(5) 0.6260(4) 0.066(3) Uani 1 1 d .
H11 H -0.0531 0.7876 0.6245 0.080 Uiso 1 1 calc R
C3 C 0.0897(5) 0.6778(5) 0.9309(4) 0.057(2) Uani 1 1 d .
H3 H 0.0613 0.6512 0.9654 0.068 Uiso 1 1 calc R
C43 C 0.7535(7) 0.5896(5) 0.8345(6) 0.085(4) Uani 1 1 d .
H43 H 0.7421 0.5982 0.8857 0.102 Uiso 1 1 calc R
C23 C 0.1060(6) 0.2544(4) 0.6804(5) 0.067(3) Uani 1 1 d .
H23 H 0.0538 0.2518 0.7023 0.081 Uiso 1 1 calc R
C46 C 0.7379(7) 0.5737(4) 0.7077(6) 0.071(3) Uani 1 1 d .
H46 H 0.7149 0.5687 0.6590 0.086 Uiso 1 1 calc R
C51 C 0.7443(7) 0.4341(6) 0.8639(5) 0.084(4) Uani 1 1 d .
H51 H 0.7481 0.4417 0.9164 0.100 Uiso 1 1 calc R
C45 C 0.8203(7) 0.5685(4) 0.7279(8) 0.088(4) Uani 1 1 d .
H45 H 0.8634 0.5607 0.6942 0.105 Uiso 1 1 calc R
C27 C 0.3387(7) 0.2099(4) 0.9176(5) 0.067(3) Uani 1 1 d .
H27 H 0.3198 0.1683 0.9327 0.080 Uiso 1 1 calc R
C18 C 0.3277(4) 0.7070(5) 0.7050(5) 0.072(3) Uani 1 1 d D
H18 H 0.3395 0.6842 0.7501 0.087 Uiso 1 1 calc R
C15 C 0.2987(6) 0.7710(4) 0.5734(4) 0.060(3) Uani 1 1 d .
H15 H 0.2881 0.7930 0.5275 0.072 Uiso 1 1 calc R
C17 C 0.3872(6) 0.7396(5) 0.6687(6) 0.091(4) Uani 1 1 d .
H17 H 0.4404 0.7405 0.6899 0.110 Uiso 1 1 calc R

loop_
_atom_site_aniso_label
_atom_site_aniso_U_11
_atom_site_aniso_U_22
_atom_site_aniso_U_33
_atom_site_aniso_U_23
_atom_site_aniso_U_13
_atom_site_aniso_U_12
U1 0.01664(11) 0.01443(11) 0.01657(11) -0.00012(10) -0.00012(7) 0.00013(12)
Co1 0.0448(6) 0.0383(6) 0.0338(5) -0.0066(5) -0.0030(4) 0.0055(5)
P2 0.0330(10) 0.0172(8) 0.0224(8) 0.0000(7) 0.0023(7) 0.0076(7)
S5 0.0297(10) 0.0292(9) 0.0267(8) -0.0025(7) -0.0053(7) -0.0034(8)
P1 0.0303(10) 0.0169(8) 0.0241(8) 0.0028(7) -0.0032(7) 0.0056(7)
S4 0.0263(10) 0.0459(11) 0.0253(8) -0.0055(8) 0.0029(7) -0.0095(9)
S1 0.0391(11) 0.0261(9) 0.0349(9) 0.0023(8) 0.0141(8) -0.0041(8)
S2 0.0242(10) 0.0416(11) 0.0405(10) -0.0018(9) -0.0026(8) -0.0050(8)
S3 0.0502(13) 0.0610(13) 0.0270(10) -0.0123(9) -0.0061(9) -0.0020(11)
O1 0.030(3) 0.019(2) 0.037(3) 0.0034(19) 0.000(2) 0.003(2)
O17 0.052(4) 0.030(3) 0.057(3) 0.009(2) 0.001(3) -0.006(3)
O9 0.045(3) 0.030(3) 0.062(3) -0.006(2) 0.017(3) -0.012(2)
O2 0.029(3) 0.017(2) 0.039(3) -0.0009(19) -0.001(2) 0.005(2)
F15 0.032(3) 0.089(4) 0.045(3) 0.003(2) 0.004(2) 0.004(3)
O14 0.044(3) 0.043(3) 0.032(3) -0.007(2) 0.000(2) -0.017(3)
O16 0.036(3) 0.036(3) 0.035(3) 0.000(2) 0.004(2) -0.001(2)
O10 0.045(3) 0.052(3) 0.048(3) 0.005(3) 0.004(3) -0.021(3)
O6 0.026(3) 0.039(3) 0.036(3) -0.002(2) 0.003(2) -0.009(2)
F1 0.063(3) 0.075(3) 0.065(3) 0.028(3) 0.035(3) 0.009(3)
F14 0.052(3) 0.113(4) 0.033(2) -0.014(3) -0.018(2) 0.017(3)
O5 0.058(4) 0.051(3) 0.014(2) 0.000(2) 0.002(2) 0.000(3)
O7 0.036(3) 0.065(3) 0.024(2) -0.007(2) -0.004(2) -0.011(3)
F6 0.097(4) 0.060(3) 0.044(3) 0.002(2) -0.014(3) -0.017(3)
O3 0.059(4) 0.048(3) 0.030(3) 0.006(2) 0.019(3) -0.004(3)
O8 0.036(3) 0.050(3) 0.046(3) -0.001(3) 0.001(3) -0.005(3)
F2 0.060(3) 0.041(3) 0.129(5) -0.018(3) 0.045(3) 0.003(3)
F12 0.106(5) 0.096(4) 0.034(2) -0.025(3) 0.025(3) -0.041(4)
O11 0.049(3) 0.052(4) 0.057(3) 0.005(3) 0.010(3) 0.015(3)
F13 0.046(3) 0.044(3) 0.160(6) 0.016(3) -0.016(3) 0.007(3)
F4 0.177(7) 0.048(3) 0.054(3) -0.017(3) -0.002(4) -0.020(4)
O4 0.028(3) 0.050(3) 0.065(4) -0.008(3) -0.002(3) -0.008(3)
C13 0.035(4) 0.021(3) 0.023(3) -0.001(3) 0.000(3) 0.005(3)
O15 0.055(4) 0.064(4) 0.059(3) -0.019(3) -0.024(3) 0.018(3)
O13 0.069(5) 0.086(5) 0.089(5) -0.007(4) 0.033(4) 0.044(4)
F11 0.259(10) 0.073(4) 0.030(3) 0.009(3) 0.021(4) -0.072(5)
F3 0.047(3) 0.144(6) 0.062(3) -0.015(4) 0.005(3) 0.024(4)
C1 0.029(4) 0.031(4) 0.022(3) -0.002(3) -0.005(3) 0.004(3)
F5 0.054(4) 0.183(7) 0.090(4) 0.006(4) -0.037(3) -0.051(4)
C19 0.041(5) 0.023(3) 0.027(4) -0.004(3) 0.002(3) 0.005(3)
C31 0.033(4) 0.029(4) 0.023(3) 0.005(3) 0.003(3) 0.006(3)
C7 0.025(4) 0.038(4) 0.025(3) 0.005(3) 0.003(3) 0.008(3)
C36 0.034(4) 0.040(4) 0.036(4) -0.006(3) 0.004(3) 0.005(4)
F9 0.122(6) 0.080(4) 0.112(5) 0.047(4) 0.010(5) -0.022(4)
F8 0.249(10) 0.170(7) 0.035(3) 0.024(4) 0.031(5) 0.045(7)
F7 0.114(5) 0.117(5) 0.081(4) 0.024(4) -0.006(4) 0.060(5)
C20 0.041(5) 0.051(5) 0.030(4) -0.008(3) -0.001(3) 0.003(4)
O12 0.093(6) 0.133(7) 0.090(5) -0.063(5) -0.028(4) -0.027(5)
C25 0.033(4) 0.036(4) 0.025(3) 0.003(3) 0.011(3) 0.018(3)
C41 0.030(4) 0.037(4) 0.035(4) -0.004(3) -0.004(3) 0.005(3)
C2 0.035(5) 0.053(5) 0.041(4) 0.010(4) 0.002(4) 0.003(4)
C49 0.103(9) 0.030(5) 0.090(8) -0.003(5) 0.053(7) 0.012(5)
C8 0.034(4) 0.047(5) 0.035(4) 0.008(3) -0.005(3) -0.003(4)
C35 0.045(5) 0.045(4) 0.028(4) -0.007(3) 0.010(3) -0.011(4)
C32 0.050(5) 0.044(4) 0.044(4) 0.012(4) 0.014(4) 0.020(4)
C42 0.054(6) 0.041(5) 0.098(8) -0.023(5) -0.021(6) 0.012(5)
C26 0.095(7) 0.029(4) 0.031(4) 0.003(3) 0.012(4) 0.011(4)
F10 0.061(4) 0.293(11) 0.076(4) -0.033(6) 0.031(4) -0.073(6)
C21 0.054(6) 0.048(5) 0.029(4) -0.011(3) -0.004(4) -0.003(4)
C6 0.093(7) 0.033(4) 0.026(4) 0.002(3) 0.000(4) 0.010(5)
C14 0.043(5) 0.074(6) 0.043(5) 0.027(4) -0.012(4) -0.014(5)
C39 0.083(8) 0.081(8) 0.054(6) -0.026(5) -0.031(6) 0.028(7)
C37 0.050(5) 0.040(4) 0.030(4) 0.004(3) 0.009(4) -0.004(4)
C22 0.035(5) 0.044(5) 0.060(5) -0.011(4) -0.009(4) -0.003(4)
C30 0.031(5) 0.078(6) 0.036(4) -0.005(4) 0.009(4) 0.000(4)
C10 0.025(5) 0.127(9) 0.037(5) 0.033(5) -0.003(4) 0.021(6)
C50 0.059(7) 0.078(7) 0.107(9) 0.059(7) 0.016(7) 0.015(6)
C48 0.091(8) 0.034(5) 0.065(6) -0.002(4) 0.002(6) -0.017(5)
C38 0.042(5) 0.073(6) 0.046(5) 0.014(5) -0.011(4) -0.027(5)
C34 0.037(5) 0.077(6) 0.036(4) -0.011(4) 0.007(4) 0.017(5)
C33 0.059(6) 0.068(6) 0.039(4) 0.008(4) 0.009(4) 0.036(5)
C12 0.066(6) 0.067(6) 0.027(4) -0.009(4) -0.007(4) 0.040(5)
C44 0.066(8) 0.066(7) 0.133(11) -0.046(7) -0.015(8) -0.005(6)
C24 0.045(5) 0.053(5) 0.053(5) -0.033(4) 0.017(4) -0.009(4)
C47 0.056(6) 0.072(6) 0.062(6) 0.026(5) 0.017(5) -0.002(5)
C4 0.069(7) 0.094(8) 0.029(4) -0.019(5) -0.009(4) 0.041(6)
C29 0.037(5) 0.140(10) 0.026(4) -0.001(5) 0.002(4) 0.012(6)
C16 0.052(6) 0.060(6) 0.058(5) 0.022(5) 0.011(5) -0.015(5)
C5 0.116(9) 0.056(6) 0.041(5) -0.017(5) -0.021(6) 0.021(6)
C40 0.061(7) 0.121(9) 0.031(5) -0.014(6) 0.024(4) -0.062(7)
C28 0.071(7) 0.099(8) 0.034(5) 0.018(5) 0.010(5) 0.044(7)
C9 0.045(5) 0.084(7) 0.038(4) 0.014(4) -0.014(4) -0.022(5)
C11 0.053(6) 0.112(8) 0.034(4) 0.010(5) -0.003(4) 0.060(6)
C3 0.036(5) 0.101(8) 0.034(4) 0.005(5) 0.011(4) 0.011(5)
C43 0.062(7) 0.082(7) 0.110(9) -0.067(7) -0.007(7) 0.010(6)
C23 0.047(6) 0.074(6) 0.081(7) -0.041(5) 0.017(5) -0.016(5)
C46 0.099(9) 0.038(5) 0.078(7) 0.007(5) -0.011(7) 0.012(6)
C51 0.072(8) 0.142(10) 0.037(5) 0.039(6) 0.006(5) 0.003(7)
C45 0.066(8) 0.036(5) 0.161(13) 0.019(7) 0.024(8) -0.017(5)
C27 0.116(9) 0.050(5) 0.035(5) 0.014(4) 0.029(5) 0.035(6)
C18 0.055(6) 0.089(7) 0.072(6) 0.063(6) -0.017(5) -0.017(6)
C15 0.072(7) 0.070(6) 0.038(5) 0.028(4) -0.002(5) -0.010(5)
C17 0.054(7) 0.117(9) 0.102(8) 0.075(7) -0.024(6) -0.032(6)

loop_
_atom_type_symbol
_atom_type_description
_atom_type_scat_dispersion_real
_atom_type_scat_dispersion_imag
_atom_type_scat_source
C C 0.0033 0.0016 'International Tables Vol C Tables 4.2.6.8 and 6.1.1.4'
H H 0.0000 0.0000 'International Tables Vol C Tables 4.2.6.8 and 6.1.1.4'
O O 0.0106 0.0060 'International Tables Vol C Tables 4.2.6.8 and 6.1.1.4'
F F 0.0171 0.0103 'International Tables Vol C Tables 4.2.6.8 and 6.1.1.4'
P P 0.1023 0.0942 'International Tables Vol C Tables 4.2.6.8 and 6.1.1.4'
S S 0.1246 0.1234 'International Tables Vol C Tables 4.2.6.8 and 6.1.1.4'
Co Co 0.3494 0.9721 'International Tables Vol C Tables 4.2.6.8 and 6.1.1.4'
U U -9.6767 9.6646 'International Tables Vol C Tables 4.2.6.8 and 6.1.1.4'

loop_
_geom_angle_atom_site_label_1
_geom_angle_atom_site_label_2
_geom_angle_atom_site_label_3
_geom_angle
O2 U1 O1 170.16(16)
O2 U1 O4 91.89(17)
O1 U1 O4 85.64(17)
O2 U1 O5 84.42(16)
O1 U1 O5 85.74(16)
O4 U1 O5 73.50(19)
O2 U1 O3 82.14(17)
O1 U1 O3 106.18(17)
O4 U1 O3 73.38(19)
O5 U1 O3 143.67(18)
O2 U1 O7 106.55(17)
O1 U1 O7 81.38(17)
O4 U1 O7 137.97(18)
O5 U1 O7 144.06(18)
O3 U1 O7 72.27(18)
O2 U1 O6 84.56(16)
O1 U1 O6 92.63(16)
O4 U1 O6 148.86(17)
O5 U1 O6 75.36(17)
O3 U1 O6 136.11(18)
O7 U1 O6 71.90(16)
C50 Co1 C51 40.5(4)
C50 Co1 C49 40.2(4)
C51 Co1 C49 68.2(4)
C50 Co1 C42 167.1(5)
C51 Co1 C42 129.2(5)
C49 Co1 C42 151.8(5)
C50 Co1 C48 68.5(5)
C51 Co1 C48 68.7(4)
C49 Co1 C48 41.1(4)
C42 Co1 C48 118.1(4)
C50 Co1 C46 150.1(5)
C51 Co1 C46 168.5(5)
C49 Co1 C46 117.9(4)
C42 Co1 C46 41.2(4)
C48 Co1 C46 108.8(4)
C50 Co1 C47 68.3(4)
C51 Co1 C47 40.9(4)
C49 Co1 C47 68.5(4)
C42 Co1 C47 108.7(4)
C48 Co1 C47 40.7(4)
C46 Co1 C47 130.1(4)
C50 Co1 C44 107.6(5)
C51 Co1 C44 116.1(5)
C49 Co1 C44 128.8(5)
C42 Co1 C44 68.2(4)
C48 Co1 C44 168.1(5)
C46 Co1 C44 68.7(5)
C47 Co1 C44 149.6(5)
C50 Co1 C43 127.9(5)
C51 Co1 C43 107.3(5)
C49 Co1 C43 165.9(5)
C42 Co1 C43 41.2(4)
C48 Co1 C43 151.4(5)
C46 Co1 C43 69.2(5)
C47 Co1 C43 117.5(4)
C44 Co1 C43 39.8(4)
C50 Co1 C45 117.5(4)
C51 Co1 C45 149.4(5)
C49 Co1 C45 109.3(5)
C42 Co1 C45 67.8(4)
C48 Co1 C45 130.6(5)
C46 Co1 C45 40.5(4)
C47 Co1 C45 168.9(5)
C44 Co1 C45 40.1(4)
C43 Co1 C45 67.3(5)
O2 P2 C19 110.9(3)
O2 P2 C31 109.2(3)
C19 P2 C31 108.9(3)
O2 P2 C25 109.4(3)
C19 P2 C25 111.3(3)
C31 P2 C25 107.1(3)
O16 S5 O17 117.5(3)
O16 S5 O7 114.1(3)
O17 S5 O7 111.9(3)
O16 S5 C41 105.8(3)
O17 S5 C41 104.0(3)
O7 S5 C41 101.6(3)
O1 P1 C13 111.1(3)
O1 P1 C1 109.4(3)
C13 P1 C1 111.1(3)
O1 P1 C7 109.6(3)
C13 P1 C7 108.2(3)
C1 P1 C7 107.3(3)
O14 S4 O15 117.5(3)
O14 S4 O6 115.3(3)
O15 S4 O6 111.3(3)
O14 S4 C40 104.2(4)
O15 S4 C40 105.7(5)
O6 S4 C40 100.5(4)
O8 S1 O9 117.6(3)
O8 S1 O3 114.4(3)
O9 S1 O3 112.5(3)
O8 S1 C37 104.6(3)
O9 S1 C37 104.0(3)
O3 S1 C37 101.3(3)
O11 S2 O10 118.7(3)
O11 S2 O4 111.1(3)
O10 S2 O4 113.9(3)
O11 S2 C38 106.0(4)
O10 S2 C38 103.7(4)
O4 S2 C38 101.2(4)
O12 S3 O13 113.9(5)
O12 S3 O5 115.5(4)
O13 S3 O5 113.0(4)
O12 S3 C39 107.7(5)
O13 S3 C39 106.0(5)
O5 S3 C39 99.0(4)
P1 O1 U1 164.3(3)
P2 O2 U1 164.8(3)
S4 O6 U1 148.3(3)
S3 O5 U1 169.2(3)
S5 O7 U1 156.6(3)
S1 O3 U1 159.4(3)
S2 O4 U1 155.8(3)
C14 C13 C18 117.0(7)
C14 C13 P1 122.6(5)
C18 C13 P1 120.3(5)
C6 C1 C2 119.9(7)
C6 C1 P1 121.3(5)
C2 C1 P1 118.5(5)
C24 C19 C20 118.8(7)
C24 C19 P2 121.0(5)
C20 C19 P2 120.1(6)
C36 C31 C32 120.5(7)
C36 C31 P2 121.2(5)
C32 C31 P2 118.1(5)
C8 C7 C12 120.0(7)
C8 C7 P1 120.5(5)
C12 C7 P1 119.5(6)
C31 C36 C35 118.7(7)
C31 C36 H36 120.6
C35 C36 H36 120.6
C21 C20 C19 120.2(7)
C21 C20 H20 119.9
C19 C20 H20 119.9
C26 C25 C30 120.6(7)
C26 C25 P2 122.5(6)
C30 C25 P2 116.8(6)
F15 C41 F13 109.4(6)
F15 C41 F14 107.0(6)
F13 C41 F14 108.6(6)
F15 C41 S5 112.3(5)
F13 C41 S5 110.9(5)
F14 C41 S5 108.6(5)
C3 C2 C1 119.8(8)
C3 C2 H2 120.1
C1 C2 H2 120.1
C50 C49 C48 108.0(9)
C50 C49 Co1 69.2(6)
C48 C49 Co1 69.7(5)
C50 C49 H49 126.0
C48 C49 H49 126.0
Co1 C49 H49 126.6
C7 C8 C9 119.6(8)
C7 C8 H8 120.2
C9 C8 H8 120.2
C34 C35 C36 120.0(7)
C34 C35 H35 120.0
C36 C35 H35 120.0
C33 C32 C31 120.6(7)
C33 C32 H32 119.7
C31 C32 H32 119.7
C46 C42 C43 108.1(9)
C46 C42 Co1 69.8(5)
C43 C42 Co1 70.1(5)
C46 C42 H42 125.9
C43 C42 H42 125.9
Co1 C42 H42 125.8
C25 C26 C27 119.3(8)
C25 C26 H26 120.4
C27 C26 H26 120.4
C22 C21 C20 120.0(7)
C22 C21 H21 120.0
C20 C21 H21 120.0
C1 C6 C5 119.9(8)
C1 C6 H6 120.0
C5 C6 H6 120.0
C13 C14 C15 122.5(8)
C13 C14 H14 118.7
C15 C14 H14 118.7
F9 C39 F8 104.8(11)
F9 C39 F7 106.2(8)
F8 C39 F7 102.9(8)
F9 C39 S3 116.4(7)
F8 C39 S3 114.3(7)
F7 C39 S3 111.0(9)
F3 C37 F2 106.9(7)
F3 C37 F1 106.6(7)
F2 C37 F1 106.6(6)
F3 C37 S1 113.2(5)
F2 C37 S1 113.0(6)
F1 C37 S1 110.2(5)
C21 C22 C23 120.3(8)
C21 C22 H22 119.9
C23 C22 H22 119.9
C25 C30 C29 119.2(8)
C25 C30 H30 120.4
C29 C30 H30 120.4
C9 C10 C11 120.2(7)
C9 C10 H10 119.9
C11 C10 H10 119.9
C49 C50 C51 109.3(10)
C49 C50 Co1 70.6(5)
C51 C50 Co1 70.1(6)
C49 C50 H50 125.3
C51 C50 H50 125.3
Co1 C50 H50 125.5
C47 C48 C49 107.1(9)
C47 C48 Co1 69.6(5)
C49 C48 Co1 69.2(5)
C47 C48 H48 126.4
C49 C48 H48 126.4
Co1 C48 H48 126.3
F4 C38 F6 108.5(7)
F4 C38 F5 111.2(8)
F6 C38 F5 106.9(8)
F4 C38 S2 111.6(6)
F6 C38 S2 111.5(6)
F5 C38 S2 107.2(6)
C35 C34 C33 121.8(8)
C35 C34 H34 119.1
C33 C34 H34 119.1
C32 C33 C34 118.3(8)
C32 C33 H33 120.8
C34 C33 H33 120.8
C11 C12 C7 119.5(8)
C11 C12 H12 120.2
C7 C12 H12 120.2
C43 C44 C45 108.5(11)
C43 C44 Co1 70.2(6)
C45 C44 Co1 70.3(6)
C43 C44 H44 125.8
C45 C44 H44 125.8
Co1 C44 H44 125.3
C23 C24 C19 120.4(7)
C23 C24 H24 119.8
C19 C24 H24 119.8
C48 C47 C51 107.8(9)
C48 C47 Co1 69.6(5)
C51 C47 Co1 69.0(6)
C48 C47 H47 126.1
C51 C47 H47 126.1
Co1 C47 H47 126.8
C5 C4 C3 121.8(8)
C5 C4 H4 119.1
C3 C4 H4 119.1
C28 C29 C30 119.2(9)
C28 C29 H29 120.4
C30 C29 H29 120.4
C15 C16 C17 119.4(8)
C15 C16 H16 120.3
C17 C16 H16 120.3
C4 C5 C6 119.3(9)
C4 C5 H5 120.4
C6 C5 H5 120.4
F11 C40 F12 109.1(8)
F11 C40 F10 106.8(9)
F12 C40 F10 107.1(9)
F11 C40 S4 114.1(8)
F12 C40 S4 112.5(6)
F10 C40 S4 106.7(7)
C27 C28 C29 121.6(8)
C27 C28 H28 119.2
C29 C28 H28 119.2
C10 C9 C8 120.3(8)
C10 C9 H9 119.9
C8 C9 H9 119.9
C10 C11 C12 120.4(8)
C10 C11 H11 119.8
C12 C11 H11 119.8
C4 C3 C2 119.3(8)
C4 C3 H3 120.4
C2 C3 H3 120.4
C44 C43 C42 107.7(10)
C44 C43 Co1 70.0(5)
C42 C43 Co1 68.7(5)
C44 C43 H43 126.1
C42 C43 H43 126.1
Co1 C43 H43 126.7
C24 C23 C22 120.3(8)
C24 C23 H23 119.9
C22 C23 H23 119.9
C45 C46 C42 106.3(10)
C45 C46 Co1 70.4(6)
C42 C46 Co1 69.1(5)
C45 C46 H46 126.9
C42 C46 H46 126.9
Co1 C46 H46 125.3
C50 C51 C47 107.7(9)
C50 C51 Co1 69.4(5)
C47 C51 Co1 70.1(5)
C50 C51 H51 126.1
C47 C51 H51 126.1
Co1 C51 H51 126.0
C44 C45 C46 109.4(11)
C44 C45 Co1 69.5(7)
C46 C45 Co1 69.1(6)
C44 C45 H45 125.3
C46 C45 H45 125.3
Co1 C45 H45 127.7
C28 C27 C26 120.0(9)
C28 C27 H27 120.0
C26 C27 H27 120.0
C13 C18 C17 119.2(7)
C13 C18 H18 120.4
C17 C18 H18 120.4
C16 C15 C14 119.9(8)
C16 C15 H15 120.0
C14 C15 H15 120.0
C16 C17 C18 122.0(9)
C16 C17 H17 119.0
C18 C17 H17 119.0

loop_
_geom_bond_atom_site_label_1
_geom_bond_atom_site_label_2
_geom_bond_distance
U1 O2 2.187(4)
U1 O1 2.197(4)
U1 O4 2.308(5)
U1 O5 2.312(4)
U1 O3 2.337(4)
U1 O7 2.340(4)
U1 O6 2.341(4)
Co1 C50 1.993(9)
Co1 C51 2.003(9)
Co1 C49 2.011(8)
Co1 C42 2.009(8)
Co1 C48 2.017(8)
Co1 C46 2.018(9)
Co1 C47 2.017(9)
Co1 C44 2.024(10)
Co1 C43 2.027(9)
Co1 C45 2.035(10)
P2 O2 1.538(4)
P2 C19 1.782(7)
P2 C31 1.784(7)
P2 C25 1.793(6)
S5 O16 1.416(5)
S5 O17 1.421(5)
S5 O7 1.455(5)
S5 C41 1.841(7)
P1 O1 1.532(4)
P1 C13 1.773(7)
P1 C1 1.781(6)
P1 C7 1.788(7)
S4 O14 1.419(5)
S4 O15 1.435(5)
S4 O6 1.456(5)
S4 C40 1.809(8)
S1 O8 1.416(5)
S1 O9 1.427(5)
S1 O3 1.464(5)
S1 C37 1.816(8)
S2 O11 1.415(5)
S2 O10 1.423(5)
S2 O4 1.475(5)
S2 C38 1.836(8)
S3 O12 1.399(7)
S3 O13 1.429(6)
S3 O5 1.453(4)
S3 C39 1.732(12)
F15 C41 1.298(8)
F1 C37 1.316(8)
F14 C41 1.314(7)
F6 C38 1.321(9)
F2 C37 1.313(8)
F12 C40 1.322(10)
F13 C41 1.299(8)
F4 C38 1.294(10)
C13 C14 1.354(9)
C13 C18 1.3997(11)
F11 C40 1.244(13)
F3 C37 1.305(9)
C1 C6 1.360(9)
C1 C2 1.393(9)
F5 C38 1.326(10)
C19 C24 1.377(10)
C19 C20 1.394(9)
C31 C36 1.364(9)
C31 C32 1.394(9)
C7 C8 1.367(9)
C7 C12 1.396(9)
C36 C35 1.403(10)
C36 H36 0.9500
F9 C39 1.304(11)
F8 C39 1.349(11)
F7 C39 1.355(11)
C20 C21 1.374(10)
C20 H20 0.9500
C25 C26 1.355(10)
C25 C30 1.393(10)
C2 C3 1.384(10)
C2 H2 0.9500
C49 C50 1.375(14)
C49 C48 1.413(14)
C49 H49 0.9500
C8 C9 1.390(10)
C8 H8 0.9500
C35 C34 1.358(10)
C35 H35 0.9500
C32 C33 1.373(10)
C32 H32 0.9500
C42 C46 1.416(13)
C42 C43 1.421(13)
C42 H42 0.9500
C26 C27 1.402(11)
C26 H26 0.9500
F10 C40 1.360(11)
C21 C22 1.351(11)
C21 H21 0.9500
C6 C5 1.403(11)
C6 H6 0.9500
C14 C15 1.370(11)
C14 H14 0.9500
C22 C23 1.382(11)
C22 H22 0.9500
C30 C29 1.393(11)
C30 H30 0.9500
C10 C9 1.362(12)
C10 C11 1.372(13)
C10 H10 0.9500
C50 C51 1.384(14)
C50 H50 0.9500
C48 C47 1.403(12)
C48 H48 0.9500
C34 C33 1.380(11)
C34 H34 0.9500
C33 H33 0.9500
C12 C11 1.369(11)
C12 H12 0.9500
C44 C43 1.380(14)
C44 C45 1.393(15)
C44 H44 0.9500
C24 C23 1.358(11)
C24 H24 0.9500
C47 C51 1.405(13)
C47 H47 0.9500
C4 C5 1.353(13)
C4 C3 1.363(12)
C4 H4 0.9500
C29 C28 1.363(13)
C29 H29 0.9500
C16 C15 1.327(12)
C16 C17 1.356(11)
C16 H16 0.9500
C5 H5 0.9500
C28 C27 1.344(13)
C28 H28 0.9500
C9 H9 0.9500
C11 H11 0.9500
C3 H3 0.9500
C43 H43 0.9500
C23 H23 0.9500
C46 C45 1.402(14)
C46 H46 0.9500
C51 H51 0.9500
C45 H45 0.9500
C27 H27 0.9500
C18 C17 1.358(11)
C18 H18 0.9500
C15 H15 0.9500
C17 H17 0.9500
